data_4038835
loop_
_publ_author_name
'Zhang, Yan-Xue'
'Chen, Ling-Yan'
'Sun, Jian-Ting'
'Si, Chang-Mei'
'Wei, Bang-Guo'

_publ_section_title
;
 Gold-Catalyzed Addition-<i>N</i>-Boc Cleavage-Cyclization of
 <i>N</i>,<i>O</i>-Acetal with Ynamides for Construction of
 6-(<i>tert</i>-Butyldimethylsilyl)oxy-tetrahydropyrrolo[1,2-<i>c</i>][1,3]oxazin-1-ones.
;
_journal_issue 19
_journal_name_full 'The Journal of organic chemistry'
_journal_page_first 12603
_journal_page_last 12613
_journal_paper_doi 10.1021/acs.joc.0c01776
_journal_volume 85
_journal_year 2020
_chemical_formula_sum 'C29 H36 N2 O5 Si'
_chemical_formula_weight 520.69
_space_group_crystal_system triclinic
_space_group_IT_number 2
_space_group_name_Hall '-P 1'
_space_group_name_H-M_alt 'P -1'
_atom_sites_solution_hydrogens geom
_cell_angle_alpha 70.423(2)
_cell_angle_beta 85.801(2)
_cell_angle_gamma 75.155(2)
_cell_formula_units_Z 2
_cell_length_a 10.2581(6)
_cell_length_b 11.4654(8)
_cell_length_c 14.5949(9)
_cell_measurement_reflns_used 9897
_cell_measurement_temperature 157.(2)
_cell_measurement_theta_max 26.3664
_cell_measurement_theta_min 2.4564
_cell_volume 1563.19(17)
_computing_cell_refinement 'SAINT V8.38A (Bruker AXS Inc., 2017)'
_computing_data_reduction 'SAINT V8.38A (Bruker AXS Inc., 2017)'
_computing_molecular_graphics 'shelXle (C.B. Huebschle, rev 924)'
_computing_structure_refinement 'SHELXL-2018/3 (Sheldrick, 2018)'
_computing_structure_solution 'SHELXT 2014/5 (Sheldrick, 2014)'
_diffrn_ambient_temperature 157.(2)
_diffrn_detector_area_resol_mean 7.3910
_diffrn_measured_fraction_theta_full 0.998
_diffrn_measured_fraction_theta_max 0.998
_diffrn_measurement_device_type 'd8 venture'
_diffrn_radiation_type 'mo k\a'
_diffrn_radiation_wavelength 0.71073
_diffrn_reflns_av_R_equivalents 0.0521
_diffrn_reflns_av_unetI/netI 0.0299
_diffrn_reflns_limit_h_max 12
_diffrn_reflns_limit_h_min -12
_diffrn_reflns_limit_k_max 14
_diffrn_reflns_limit_k_min -14
_diffrn_reflns_limit_l_max 18
_diffrn_reflns_limit_l_min -18
_diffrn_reflns_number 42951
_diffrn_reflns_theta_full 26.44
_diffrn_reflns_theta_max 26.44
_diffrn_reflns_theta_min 2.46
_exptl_absorpt_coefficient_mu 0.111
_exptl_absorpt_correction_T_max 0.99
_exptl_absorpt_correction_T_min 0.93
_exptl_absorpt_correction_type multi-scan
_exptl_absorpt_process_details
;
SADABS-2016/2 - Bruker AXS area detector scaling and absorption correction
;
_exptl_crystal_colour 'clear light colourless'
_exptl_crystal_density_diffrn 1.106
_exptl_crystal_density_method 'not measured'
_exptl_crystal_description plate
_exptl_crystal_F_000 556
_exptl_crystal_size_max 0.300
_exptl_crystal_size_mid 0.250
_exptl_crystal_size_min 0.070
_refine_diff_density_max 0.301
_refine_diff_density_min -0.407
_refine_ls_extinction_method none
_refine_ls_goodness_of_fit_ref 1.034
_refine_ls_hydrogen_treatment constr
_refine_ls_matrix_type full
_refine_ls_number_parameters 340
_refine_ls_number_reflns 6435
_refine_ls_number_restraints 0
_refine_ls_restrained_S_all 1.034
_refine_ls_R_factor_all 0.0562
_refine_ls_R_factor_gt 0.0426
_refine_ls_shift/su_max 0.000
_refine_ls_shift/su_mean 0.000
_refine_ls_structure_factor_coef Fsqd
_refine_ls_weighting_details 'w=1/[\s^2^(Fo^2^)+(0.0455P)^2^+0.6517P] where P=(Fo^2^+2Fc^2^)/3'
_refine_ls_weighting_scheme calc
_refine_ls_wR_factor_gt 0.1045
_refine_ls_wR_factor_ref 0.1137
_reflns_number_gt 5100
_reflns_number_total 6435
_reflns_threshold_expression 'I > 2\s(I)'
_cod_data_source_file jo0c01776_si_001.cif
_cod_data_source_block 20190408zyx2_125
_cod_depositor_comments
;
The following automatic conversions were performed:

data item '_exptl_absorpt_correction_type' value 'Multi-Scan' was
changed to 'multi-scan' in accordance with the
/home/data/users/saulius/crontab/automatic-downloads/rss-feeds/ACS/lib/dictionaries/cif_core.dic
dictionary named 'cif_core.dic' version 2.4.2 last updated on
2011-04-26.

Automatic conversion script
Id: cif_fix_values 7556 2019-12-06 15:28:31Z antanas 

 Adding full bibliography for 4038835.cif.
;
_cod_database_code 4038835

loop_
_space_group_symop_operation_xyz
'x, y, z'
'-x, -y, -z'

loop_
_atom_site_type_symbol
_atom_site_label
_atom_site_fract_x
_atom_site_fract_y
_atom_site_fract_z
_atom_site_U_iso_or_equiv
_atom_site_adp_type
_atom_site_calc_flag
_atom_site_refinement_flags_adp
_atom_site_refinement_flags_occupancy
_atom_site_refinement_flags_posn
_atom_site_occupancy
_atom_site_disorder_assembly
_atom_site_disorder_group
Si Si1 0.17708(5) 0.23201(6) 0.40853(4) 0.04448(15) Uani d . . . 1 . .
O O1 0.74777(11) 0.16770(10) 0.08689(8) 0.0349(3) Uani d . . . 1 . .
O O2 0.69077(12) -0.01487(10) 0.16314(9) 0.0400(3) Uani d . . . 1 . .
O O3 0.32759(11) 0.18007(11) 0.36723(8) 0.0371(3) Uani d . . . 1 . .
O O4 0.76890(11) 0.49986(11) -0.07726(9) 0.0443(3) Uani d . . . 1 . .
O O5 0.99236(11) 0.41767(11) -0.06246(9) 0.0433(3) Uani d . . . 1 . .
N N1 0.86405(12) 0.32155(12) 0.05148(9) 0.0295(3) Uani d . . . 1 . .
N N2 0.54721(13) 0.16973(12) 0.16909(9) 0.0299(3) Uani d . . . 1 . .
C C1 1.08311(17) 0.30460(17) -0.00009(15) 0.0453(5) Uani d . . . 1 . .
H H3 1.156411 0.327661 0.025246 0.054 Uiso calc U . R 1 . .
H H1 1.123706 0.245188 -0.036285 0.054 Uiso calc U . R 1 . .
C C2 0.99941(18) 0.2446(2) 0.08113(15) 0.0586(6) Uani d . . . 1 . .
H H4 1.007618 0.154233 0.087619 0.07 Uiso calc U . R 1 . .
H H36 1.025534 0.249004 0.143634 0.07 Uiso calc U . R 1 . .
C C3 0.74636(15) 0.28700(14) 0.09226(11) 0.0288(3) Uani d . . . 1 . .
C C4 0.64392(15) 0.35580(14) 0.12754(11) 0.0277(3) Uani d . . . 1 . .
C C5 0.51782(15) 0.30851(14) 0.15253(11) 0.0284(3) Uani d . . . 1 . .
H H28 0.450994 0.354884 0.097774 0.034 Uiso calc U . R 1 . .
C C6 0.45758(16) 0.10746(15) 0.24241(11) 0.0310(3) Uani d . . . 1 . .
H H11 0.51286 0.047969 0.301003 0.037 Uiso calc U . R 1 . .
C C7 0.37815(16) 0.03477(15) 0.20931(12) 0.0326(3) Uani d . . . 1 . .
C C8 0.3229(2) -0.05408(18) 0.28001(13) 0.0454(4) Uani d . . . 1 . .
H H5 0.34379 -0.073443 0.346643 0.055 Uiso calc U . R 1 . .
C C9 0.2378(2) -0.11464(19) 0.25469(15) 0.0507(5) Uani d . . . 1 . .
H H6 0.200314 -0.174246 0.30437 0.061 Uiso calc U . R 1 . .
C C10 0.20612(18) -0.09015(17) 0.15826(14) 0.0428(4) Uani d . . . 1 . .
C C11 0.1109(2) -0.1549(2) 0.13152(18) 0.0643(6) Uani d . . . 1 . .
H H8 0.138995 -0.247138 0.165315 0.096 Uiso calc U . R 1 . .
H H7 0.112704 -0.138172 0.061099 0.096 Uiso calc U . R 1 . .
H H2 0.019182 -0.121321 0.150769 0.096 Uiso calc U . R 1 . .
C C12 0.66038(16) 0.09968(15) 0.14354(11) 0.0313(3) Uani d . . . 1 . .
C C13 0.26501(16) -0.00467(15) 0.08731(13) 0.0362(4) Uani d . . . 1 . .
H H9 0.247288 0.011563 0.020614 0.043 Uiso calc U . R 1 . .
C C14 0.34956(16) 0.05750(15) 0.11250(12) 0.0328(3) Uani d . . . 1 . .
H H10 0.388164 0.116196 0.062853 0.039 Uiso calc U . R 1 . .
C C15 0.36607(16) 0.22152(15) 0.26871(11) 0.0311(3) Uani d . . . 1 . .
H H35 0.283849 0.25852 0.225766 0.037 Uiso calc U . R 1 . .
C C16 0.1264(3) 0.4087(2) 0.36442(19) 0.0793(8) Uani d . . . 1 . .
H H14 0.191728 0.441912 0.387684 0.119 Uiso calc U . R 1 . .
H H13 0.036776 0.437919 0.389054 0.119 Uiso calc U . R 1 . .
H H12 0.123706 0.439939 0.293148 0.119 Uiso calc U . R 1 . .
C C17 0.19939(19) 0.1613(2) 0.54403(13) 0.0482(5) Uani d . . . 1 . .
C C18 0.3062(3) 0.2099(2) 0.57843(16) 0.0639(6) Uani d . . . 1 . .
H H16 0.277617 0.303142 0.560481 0.096 Uiso calc U . R 1 . .
H H17 0.392308 0.185589 0.547594 0.096 Uiso calc U . R 1 . .
H H15 0.317016 0.17206 0.649246 0.096 Uiso calc U . R 1 . .
C C19 0.0642(3) 0.1957(4) 0.59337(18) 0.1008(11) Uani d . . . 1 . .
H H18 0.075395 0.154938 0.663976 0.151 Uiso calc U . R 1 . .
H H19 -0.003512 0.165368 0.569821 0.151 Uiso calc U . R 1 . .
H H20 0.034613 0.288548 0.577801 0.151 Uiso calc U . R 1 . .
C C20 0.2472(2) 0.0156(2) 0.57310(16) 0.0612(6) Uani d . . . 1 . .
H H21 0.336772 -0.007785 0.546247 0.092 Uiso calc U . R 1 . .
H H23 0.183582 -0.017045 0.547482 0.092 Uiso calc U . R 1 . .
H H22 0.251955 -0.021713 0.644166 0.092 Uiso calc U . R 1 . .
C C21 0.0506(2) 0.1705(3) 0.36488(19) 0.0807(8) Uani d . . . 1 . .
H H25 0.046627 0.202545 0.29363 0.121 Uiso calc U . R 1 . .
H H24 -0.038308 0.199769 0.39046 0.121 Uiso calc U . R 1 . .
H H26 0.076892 0.076934 0.3876 0.121 Uiso calc U . R 1 . .
C C22 0.45057(16) 0.31783(16) 0.24744(11) 0.0326(3) Uani d . . . 1 . .
H H34 0.518176 0.294326 0.299735 0.039 Uiso calc U . R 1 . .
H H27 0.393686 0.404814 0.238947 0.039 Uiso calc U . R 1 . .
C C23 0.64407(15) 0.47846(14) 0.14069(11) 0.0295(3) Uani d . . . 1 . .
C C24 0.75029(17) 0.49115(17) 0.18762(13) 0.0382(4) Uani d . . . 1 . .
H H29 0.826962 0.421335 0.208951 0.046 Uiso calc U . R 1 . .
C C25 0.7452(2) 0.60478(19) 0.20351(15) 0.0490(5) Uani d . . . 1 . .
H H30 0.817951 0.612095 0.236168 0.059 Uiso calc U . R 1 . .
C C26 0.6349(2) 0.70754(19) 0.17214(16) 0.0530(5) Uani d . . . 1 . .
H H31 0.631757 0.78555 0.18276 0.064 Uiso calc U . R 1 . .
C C27 0.5295(2) 0.69591(17) 0.12537(15) 0.0482(5) Uani d . . . 1 . .
H H33 0.453779 0.766576 0.103317 0.058 Uiso calc U . R 1 . .
C C28 0.53255(17) 0.58217(15) 0.11007(12) 0.0366(4) Uani d . . . 1 . .
H H32 0.45852 0.574932 0.078667 0.044 Uiso calc U . R 1 . .
C C29 0.86420(15) 0.42023(15) -0.03305(12) 0.0325(3) Uani d . . . 1 . .

loop_
_atom_site_aniso_label
_atom_site_aniso_U_11
_atom_site_aniso_U_22
_atom_site_aniso_U_33
_atom_site_aniso_U_12
_atom_site_aniso_U_13
_atom_site_aniso_U_23
Si1 0.0336(3) 0.0629(3) 0.0301(2) -0.0038(2) 0.00637(19) -0.0139(2)
O1 0.0368(6) 0.0277(6) 0.0403(6) -0.0077(5) 0.0158(5) -0.0147(5)
O2 0.0459(7) 0.0269(6) 0.0441(7) -0.0062(5) 0.0126(5) -0.0124(5)
O3 0.0354(6) 0.0474(7) 0.0244(5) -0.0077(5) 0.0079(5) -0.0098(5)
O4 0.0309(6) 0.0380(7) 0.0474(7) -0.0001(5) -0.0002(5) 0.0013(5)
O5 0.0249(6) 0.0392(7) 0.0529(8) -0.0051(5) 0.0054(5) -0.0017(6)
N1 0.0230(6) 0.0287(6) 0.0316(7) -0.0004(5) 0.0019(5) -0.0080(5)
N2 0.0309(7) 0.0269(6) 0.0295(7) -0.0057(5) 0.0078(5) -0.0088(5)
C1 0.0259(8) 0.0331(9) 0.0651(12) -0.0033(7) 0.0006(8) -0.0039(8)
C2 0.0275(9) 0.0736(14) 0.0424(11) 0.0091(9) 0.0028(8) 0.0061(10)
C3 0.0296(8) 0.0254(7) 0.0294(8) -0.0043(6) 0.0024(6) -0.0088(6)
C4 0.0273(7) 0.0255(7) 0.0255(7) -0.0015(6) -0.0001(6) -0.0061(6)
C5 0.0287(7) 0.0249(7) 0.0285(8) -0.0020(6) 0.0032(6) -0.0088(6)
C6 0.0315(8) 0.0305(8) 0.0253(7) -0.0054(6) 0.0055(6) -0.0046(6)
C7 0.0325(8) 0.0293(8) 0.0331(8) -0.0055(6) 0.0069(6) -0.0094(6)
C8 0.0565(11) 0.0482(11) 0.0342(9) -0.0227(9) 0.0133(8) -0.0121(8)
C9 0.0623(12) 0.0509(11) 0.0483(11) -0.0311(10) 0.0251(9) -0.0205(9)
C10 0.0398(9) 0.0415(10) 0.0569(11) -0.0125(8) 0.0170(8) -0.0301(9)
C11 0.0688(14) 0.0761(15) 0.0765(16) -0.0412(12) 0.0289(12) -0.0499(13)
C12 0.0353(8) 0.0280(8) 0.0291(8) -0.0064(6) 0.0074(6) -0.0100(6)
C13 0.0346(8) 0.0336(8) 0.0395(9) -0.0008(7) 0.0048(7) -0.0173(7)
C14 0.0329(8) 0.0266(8) 0.0336(8) -0.0021(6) 0.0065(6) -0.0083(6)
C15 0.0320(8) 0.0356(8) 0.0225(7) -0.0054(7) 0.0054(6) -0.0087(6)
C16 0.0740(16) 0.0675(16) 0.0647(15) 0.0163(13) 0.0149(13) -0.0090(12)
C17 0.0413(10) 0.0700(13) 0.0312(9) -0.0121(9) 0.0094(8) -0.0169(9)
C18 0.0897(17) 0.0615(14) 0.0447(12) -0.0201(12) -0.0093(11) -0.0195(10)
C19 0.0666(16) 0.165(3) 0.0459(14) -0.0014(18) 0.0268(12) -0.0288(17)
C20 0.0658(14) 0.0716(15) 0.0467(12) -0.0350(12) -0.0014(10) -0.0060(10)
C21 0.0452(12) 0.142(3) 0.0597(15) -0.0242(14) -0.0026(11) -0.0370(16)
C22 0.0316(8) 0.0363(8) 0.0301(8) -0.0052(7) 0.0057(6) -0.0146(7)
C23 0.0314(8) 0.0274(8) 0.0287(8) -0.0056(6) 0.0072(6) -0.0105(6)
C24 0.0363(9) 0.0387(9) 0.0404(9) -0.0087(7) 0.0033(7) -0.0150(7)
C25 0.0544(11) 0.0541(12) 0.0534(11) -0.0276(10) 0.0137(9) -0.0289(10)
C26 0.0709(14) 0.0393(10) 0.0604(12) -0.0242(10) 0.0292(11) -0.0293(9)
C27 0.0529(11) 0.0288(9) 0.0550(12) -0.0015(8) 0.0181(9) -0.0136(8)
C28 0.0363(9) 0.0307(8) 0.0373(9) -0.0008(7) 0.0052(7) -0.0106(7)
C29 0.0273(8) 0.0292(8) 0.0375(9) -0.0045(6) 0.0028(6) -0.0088(7)

loop_
_atom_type_symbol
_atom_type_description
_atom_type_scat_dispersion_real
_atom_type_scat_dispersion_imag
_atom_type_scat_source
C C 0.0033 0.0016 'International Tables Vol C Tables 4.2.6.8 and 6.1.1.4'
H H 0.0000 0.0000 'International Tables Vol C Tables 4.2.6.8 and 6.1.1.4'
N N 0.0061 0.0033 'International Tables Vol C Tables 4.2.6.8 and 6.1.1.4'
O O 0.0106 0.0060 'International Tables Vol C Tables 4.2.6.8 and 6.1.1.4'
Si Si 0.0817 0.0704 'International Tables Vol C Tables 4.2.6.8 and 6.1.1.4'

loop_
_geom_angle_atom_site_label_1
_geom_angle_atom_site_label_2
_geom_angle_atom_site_label_3
_geom_angle_site_symmetry_1
_geom_angle_site_symmetry_3
_geom_angle
_geom_angle_publ_flag
O3 Si1 C16 . . 110.49(10) ?
O3 Si1 C21 . . 109.43(10) ?
C16 Si1 C21 . . 108.89(14) ?
O3 Si1 C17 . . 103.60(7) ?
C16 Si1 C17 . . 113.35(11) ?
C21 Si1 C17 . . 110.95(11) ?
C12 O1 C3 . . 119.48(11) ?
C15 O3 Si1 . . 124.67(10) ?
C29 O5 C1 . . 109.89(12) ?
C29 N1 C3 . . 122.87(13) ?
C29 N1 C2 . . 111.47(13) ?
C3 N1 C2 . . 124.59(14) ?
C12 N2 C6 . . 120.36(13) ?
C12 N2 C5 . . 125.46(13) ?
C6 N2 C5 . . 111.94(11) ?
O5 C1 C2 . . 105.93(13) ?
O5 C1 H3 . . 110.6 ?
C2 C1 H3 . . 110.6 ?
O5 C1 H1 . . 110.6 ?
C2 C1 H1 . . 110.6 ?
H3 C1 H1 . . 108.7 ?
N1 C2 C1 . . 102.83(14) ?
N1 C2 H4 . . 111.2 ?
C1 C2 H4 . . 111.2 ?
N1 C2 H36 . . 111.2 ?
C1 C2 H36 . . 111.2 ?
H4 C2 H36 . . 109.1 ?
C4 C3 O1 . . 123.27(14) ?
C4 C3 N1 . . 127.31(14) ?
O1 C3 N1 . . 109.36(12) ?
C3 C4 C23 . . 124.26(14) ?
C3 C4 C5 . . 117.81(14) ?
C23 C4 C5 . . 117.89(13) ?
N2 C5 C4 . . 110.90(12) ?
N2 C5 C22 . . 101.89(12) ?
C4 C5 C22 . . 116.20(13) ?
N2 C5 H28 . . 109.2 ?
C4 C5 H28 . . 109.2 ?
C22 C5 H28 . . 109.2 ?
N2 C6 C7 . . 115.52(13) ?
N2 C6 C15 . . 102.17(12) ?
C7 C6 C15 . . 112.51(13) ?
N2 C6 H11 . . 108.8 ?
C7 C6 H11 . . 108.8 ?
C15 C6 H11 . . 108.8 ?
C14 C7 C8 . . 118.16(16) ?
C14 C7 C6 . . 123.72(14) ?
C8 C7 C6 . . 117.98(15) ?
C9 C8 C7 . . 120.86(17) ?
C9 C8 H5 . . 119.6 ?
C7 C8 H5 . . 119.6 ?
C8 C9 C10 . . 121.31(17) ?
C8 C9 H6 . . 119.3 ?
C10 C9 H6 . . 119.3 ?
C9 C10 C13 . . 117.90(17) ?
C9 C10 C11 . . 120.87(18) ?
C13 C10 C11 . . 121.23(18) ?
C10 C11 H8 . . 109.5 ?
C10 C11 H7 . . 109.5 ?
H8 C11 H7 . . 109.5 ?
C10 C11 H2 . . 109.5 ?
H8 C11 H2 . . 109.5 ?
H7 C11 H2 . . 109.5 ?
O2 C12 N2 . . 126.40(15) ?
O2 C12 O1 . . 117.95(14) ?
N2 C12 O1 . . 115.62(13) ?
C10 C13 C14 . . 120.96(16) ?
C10 C13 H9 . . 119.5 ?
C14 C13 H9 . . 119.5 ?
C7 C14 C13 . . 120.75(15) ?
C7 C14 H10 . . 119.6 ?
C13 C14 H10 . . 119.6 ?
O3 C15 C22 . . 113.35(13) ?
O3 C15 C6 . . 109.80(12) ?
C22 C15 C6 . . 104.54(12) ?
O3 C15 H35 . . 109.7 ?
C22 C15 H35 . . 109.7 ?
C6 C15 H35 . . 109.7 ?
Si1 C16 H14 . . 109.5 ?
Si1 C16 H13 . . 109.5 ?
H14 C16 H13 . . 109.5 ?
Si1 C16 H12 . . 109.5 ?
H14 C16 H12 . . 109.5 ?
H13 C16 H12 . . 109.5 ?
C18 C17 C20 . . 108.10(17) ?
C18 C17 C19 . . 110.4(2) ?
C20 C17 C19 . . 108.7(2) ?
C18 C17 Si1 . . 110.34(14) ?
C20 C17 Si1 . . 109.53(14) ?
C19 C17 Si1 . . 109.79(15) ?
C17 C18 H16 . . 109.5 ?
C17 C18 H17 . . 109.5 ?
H16 C18 H17 . . 109.5 ?
C17 C18 H15 . . 109.5 ?
H16 C18 H15 . . 109.5 ?
H17 C18 H15 . . 109.5 ?
C17 C19 H18 . . 109.5 ?
C17 C19 H19 . . 109.5 ?
H18 C19 H19 . . 109.5 ?
C17 C19 H20 . . 109.5 ?
H18 C19 H20 . . 109.5 ?
H19 C19 H20 . . 109.5 ?
C17 C20 H21 . . 109.5 ?
C17 C20 H23 . . 109.5 ?
H21 C20 H23 . . 109.5 ?
C17 C20 H22 . . 109.5 ?
H21 C20 H22 . . 109.5 ?
H23 C20 H22 . . 109.5 ?
Si1 C21 H25 . . 109.5 ?
Si1 C21 H24 . . 109.5 ?
H25 C21 H24 . . 109.5 ?
Si1 C21 H26 . . 109.5 ?
H25 C21 H26 . . 109.5 ?
H24 C21 H26 . . 109.5 ?
C15 C22 C5 . . 101.92(12) ?
C15 C22 H34 . . 111.4 ?
C5 C22 H34 . . 111.4 ?
C15 C22 H27 . . 111.4 ?
C5 C22 H27 . . 111.4 ?
H34 C22 H27 . . 109.2 ?
C24 C23 C28 . . 118.73(15) ?
C24 C23 C4 . . 121.53(14) ?
C28 C23 C4 . . 119.66(14) ?
C25 C24 C23 . . 120.54(17) ?
C25 C24 H29 . . 119.7 ?
C23 C24 H29 . . 119.7 ?
C26 C25 C24 . . 120.40(18) ?
C26 C25 H30 . . 119.8 ?
C24 C25 H30 . . 119.8 ?
C27 C26 C25 . . 119.43(17) ?
C27 C26 H31 . . 120.3 ?
C25 C26 H31 . . 120.3 ?
C26 C27 C28 . . 120.76(18) ?
C26 C27 H33 . . 119.6 ?
C28 C27 H33 . . 119.6 ?
C27 C28 C23 . . 120.14(17) ?
C27 C28 H32 . . 119.9 ?
C23 C28 H32 . . 119.9 ?
O4 C29 O5 . . 122.71(15) ?
O4 C29 N1 . . 127.96(15) ?
O5 C29 N1 . . 109.33(13) ?

loop_
_geom_bond_atom_site_label_1
_geom_bond_atom_site_label_2
_geom_bond_site_symmetry_2
_geom_bond_distance
_geom_bond_publ_flag
Si1 O3 . 1.6537(12) ?
Si1 C16 . 1.851(3) ?
Si1 C21 . 1.865(3) ?
Si1 C17 . 1.8753(19) ?
O1 C12 . 1.3831(19) ?
O1 C3 . 1.3924(18) ?
O2 C12 . 1.2065(19) ?
O3 C15 . 1.4158(17) ?
O4 C29 . 1.2024(19) ?
O5 C29 . 1.3488(19) ?
O5 C1 . 1.446(2) ?
N1 C29 . 1.367(2) ?
N1 C3 . 1.3966(19) ?
N1 C2 . 1.448(2) ?
N2 C12 . 1.3384(19) ?
N2 C6 . 1.4766(19) ?
N2 C5 . 1.4793(19) ?
C1 C2 . 1.491(3) ?
C1 H3 . 0.99 ?
C1 H1 . 0.99 ?
C2 H4 . 0.99 ?
C2 H36 . 0.99 ?
C3 C4 . 1.327(2) ?
C4 C23 . 1.482(2) ?
C4 C5 . 1.503(2) ?
C5 C22 . 1.526(2) ?
C5 H28 . 1.0 ?
C6 C7 . 1.506(2) ?
C6 C15 . 1.547(2) ?
C6 H11 . 1.0 ?
C7 C14 . 1.387(2) ?
C7 C8 . 1.389(2) ?
C8 C9 . 1.382(3) ?
C8 H5 . 0.95 ?
C9 C10 . 1.386(3) ?
C9 H6 . 0.95 ?
C10 C13 . 1.389(2) ?
C10 C11 . 1.509(3) ?
C11 H8 . 0.98 ?
C11 H7 . 0.98 ?
C11 H2 . 0.98 ?
C13 C14 . 1.391(2) ?
C13 H9 . 0.95 ?
C14 H10 . 0.95 ?
C15 C22 . 1.513(2) ?
C15 H35 . 1.0 ?
C16 H14 . 0.98 ?
C16 H13 . 0.98 ?
C16 H12 . 0.98 ?
C17 C18 . 1.531(3) ?
C17 C20 . 1.533(3) ?
C17 C19 . 1.536(3) ?
C18 H16 . 0.98 ?
C18 H17 . 0.98 ?
C18 H15 . 0.98 ?
C19 H18 . 0.98 ?
C19 H19 . 0.98 ?
C19 H20 . 0.98 ?
C20 H21 . 0.98 ?
C20 H23 . 0.98 ?
C20 H22 . 0.98 ?
C21 H25 . 0.98 ?
C21 H24 . 0.98 ?
C21 H26 . 0.98 ?
C22 H34 . 0.99 ?
C22 H27 . 0.99 ?
C23 C24 . 1.391(2) ?
C23 C28 . 1.394(2) ?
C24 C25 . 1.385(2) ?
C24 H29 . 0.95 ?
C25 C26 . 1.382(3) ?
C25 H30 . 0.95 ?
C26 C27 . 1.377(3) ?
C26 H31 . 0.95 ?
C27 C28 . 1.387(2) ?
C27 H33 . 0.95 ?
C28 H32 . 0.95 ?

loop_
_geom_torsion_atom_site_label_1
_geom_torsion_atom_site_label_2
_geom_torsion_atom_site_label_3
_geom_torsion_atom_site_label_4
_geom_torsion_site_symmetry_1
_geom_torsion_site_symmetry_2
_geom_torsion_site_symmetry_3
_geom_torsion_site_symmetry_4
_geom_torsion
_geom_torsion_publ_flag
C16 Si1 O3 C15 . . . . -49.75(17) ?
C21 Si1 O3 C15 . . . . 70.14(16) ?
C17 Si1 O3 C15 . . . . -171.47(13) ?
C29 O5 C1 C2 . . . . -7.7(2) ?
C29 N1 C2 C1 . . . . -3.3(2) ?
C3 N1 C2 C1 . . . . 165.11(16) ?
O5 C1 C2 N1 . . . . 6.4(2) ?
C12 O1 C3 C4 . . . . -18.9(2) ?
C12 O1 C3 N1 . . . . 163.73(13) ?
C29 N1 C3 C4 . . . . -65.0(2) ?
C2 N1 C3 C4 . . . . 127.8(2) ?
C29 N1 C3 O1 . . . . 112.23(16) ?
C2 N1 C3 O1 . . . . -54.9(2) ?
O1 C3 C4 C23 . . . . 175.32(13) ?
N1 C3 C4 C23 . . . . -7.8(3) ?
O1 C3 C4 C5 . . . . -6.9(2) ?
N1 C3 C4 C5 . . . . 169.99(14) ?
C12 N2 C5 C4 . . . . -15.1(2) ?
C6 N2 C5 C4 . . . . 147.84(13) ?
C12 N2 C5 C22 . . . . -139.36(15) ?
C6 N2 C5 C22 . . . . 23.55(16) ?
C3 C4 C5 N2 . . . . 22.07(19) ?
C23 C4 C5 N2 . . . . -160.00(13) ?
C3 C4 C5 C22 . . . . 137.77(15) ?
C23 C4 C5 C22 . . . . -44.30(19) ?
C12 N2 C6 C7 . . . . -72.28(19) ?
C5 N2 C6 C7 . . . . 123.83(14) ?
C12 N2 C6 C15 . . . . 165.25(14) ?
C5 N2 C6 C15 . . . . 1.36(16) ?
N2 C6 C7 C14 . . . . -22.3(2) ?
C15 C6 C7 C14 . . . . 94.44(17) ?
N2 C6 C7 C8 . . . . 162.13(15) ?
C15 C6 C7 C8 . . . . -81.09(18) ?
C14 C7 C8 C9 . . . . -2.3(3) ?
C6 C7 C8 C9 . . . . 173.47(17) ?
C7 C8 C9 C10 . . . . 0.8(3) ?
C8 C9 C10 C13 . . . . 1.4(3) ?
C8 C9 C10 C11 . . . . -178.77(19) ?
C6 N2 C12 O2 . . . . 12.1(3) ?
C5 N2 C12 O2 . . . . 173.71(15) ?
C6 N2 C12 O1 . . . . -169.77(13) ?
C5 N2 C12 O1 . . . . -8.2(2) ?
C3 O1 C12 O2 . . . . -155.87(15) ?
C3 O1 C12 N2 . . . . 25.9(2) ?
C9 C10 C13 C14 . . . . -2.1(2) ?
C11 C10 C13 C14 . . . . 178.10(17) ?
C8 C7 C14 C13 . . . . 1.6(2) ?
C6 C7 C14 C13 . . . . -173.88(14) ?
C10 C13 C14 C7 . . . . 0.6(2) ?
Si1 O3 C15 C22 . . . . 101.42(15) ?
Si1 O3 C15 C6 . . . . -142.08(12) ?
N2 C6 C15 O3 . . . . -148.18(12) ?
C7 C6 C15 O3 . . . . 87.33(15) ?
N2 C6 C15 C22 . . . . -26.26(15) ?
C7 C6 C15 C22 . . . . -150.76(13) ?
O3 Si1 C17 C18 . . . . 61.15(16) ?
C16 Si1 C17 C18 . . . . -58.63(18) ?
C21 Si1 C17 C18 . . . . 178.48(16) ?
O3 Si1 C17 C20 . . . . -57.73(15) ?
C16 Si1 C17 C20 . . . . -177.51(15) ?
C21 Si1 C17 C20 . . . . 59.60(17) ?
O3 Si1 C17 C19 . . . . -176.99(19) ?
C16 Si1 C17 C19 . . . . 63.2(2) ?
C21 Si1 C17 C19 . . . . -59.7(2) ?
O3 C15 C22 C5 . . . . 160.41(12) ?
C6 C15 C22 C5 . . . . 40.86(15) ?
N2 C5 C22 C15 . . . . -38.77(14) ?
C4 C5 C22 C15 . . . . -159.43(13) ?
C3 C4 C23 C24 . . . . -49.5(2) ?
C5 C4 C23 C24 . . . . 132.76(16) ?
C3 C4 C23 C28 . . . . 133.93(17) ?
C5 C4 C23 C28 . . . . -43.9(2) ?
C28 C23 C24 C25 . . . . 0.0(2) ?
C4 C23 C24 C25 . . . . -176.68(15) ?
C23 C24 C25 C26 . . . . -0.6(3) ?
C24 C25 C26 C27 . . . . 0.4(3) ?
C25 C26 C27 C28 . . . . 0.4(3) ?
C26 C27 C28 C23 . . . . -1.1(3) ?
C24 C23 C28 C27 . . . . 0.8(2) ?
C4 C23 C28 C27 . . . . 177.54(15) ?
C1 O5 C29 O4 . . . . -174.52(17) ?
C1 O5 C29 N1 . . . . 5.79(19) ?
C3 N1 C29 O4 . . . . 10.3(3) ?
C2 N1 C29 O4 . . . . 178.94(19) ?
C3 N1 C29 O5 . . . . -170.05(14) ?
C2 N1 C29 O5 . . . . -1.4(2) ?
